data_4061432
_journal_name_full Organometallics
_journal_paper_doi 10.1021/om050098w
_journal_year 2005
_chemical_formula_sum 'C26 H58 O2 Si4 Sm'
_chemical_formula_weight 665.43
_space_group_IT_number 86
_symmetry_cell_setting tetragonal
_symmetry_space_group_name_Hall '-P 4bc'
_symmetry_space_group_name_H-M 'P 42/n :2'
_cell_angle_alpha 90.00
_cell_angle_beta 90.00
_cell_angle_gamma 90.00
_cell_formula_units_Z 4
_cell_length_a 14.911(2)
_cell_length_b 14.911(2)
_cell_length_c 16.907(5)
_cell_measurement_temperature 293(2)
_cell_volume 3759.1(13)
_diffrn_ambient_temperature 293(2)
_exptl_crystal_density_diffrn 1.176
_cod_depositor_comments
;
The following automatic conversions were performed:
'_symmetry_cell_setting' value 'Tetragonal' changed to 'tetragonal'
according to '/home/saulius/struct/CIF-dictionaries/cif_core.dic'
dictionary named 'cif_core.dic' version 2.4.1 from 2010-06-29.

Automatic conversion script
Id: cif_fix_enum 1527 2010-12-29 10:47:43Z saulius 
;
_cod_original_sg_symbol_H-M 'P 42/n'
_cod_database_code 4061432

loop_
_symmetry_equiv_pos_as_xyz
'x, y, z'
'-x+1/2, -y+1/2, z'
'-y, x+1/2, z+1/2'
'y+1/2, -x, z+1/2'
'-x, -y, -z'
'x-1/2, y-1/2, -z'
'y, -x-1/2, -z-1/2'
'-y-1/2, x, -z-1/2'

loop_
_atom_site_label
_atom_site_type_symbol
_atom_site_fract_x
_atom_site_fract_y
_atom_site_fract_z
_atom_site_U_iso_or_equiv
_atom_site_adp_type
_atom_site_occupancy
_atom_site_symmetry_multiplicity
_atom_site_calc_flag
_atom_site_refinement_flags
_atom_site_disorder_assembly
_atom_site_disorder_group
Sm Sm 0.2500 0.7500 0.07791(3) 0.06140(18) Uani 1 2 d S . .
Si1 Si 0.30059(14) 1.02985(13) 0.10511(14) 0.0762(6) Uani 1 1 d . . .
Si2 Si 0.48929(13) 0.71533(13) 0.19979(13) 0.0723(5) Uani 1 1 d . . .
C1 C 0.2981(4) 0.9138(4) 0.1417(4) 0.0670(18) Uani 1 1 d . . .
H1A H 0.2696 0.9165 0.1939 0.080 Uiso 1 1 calc R . .
C2 C 0.3757(4) 0.8614(4) 0.1514(4) 0.0656(18) Uani 1 1 d . . .
H2A H 0.4267 0.8788 0.1182 0.079 Uiso 1 1 calc R . .
C3 C 0.3844(4) 0.7773(4) 0.1888(4) 0.0685(18) Uani 1 1 d . . .
H3A H 0.3561 0.7815 0.2411 0.082 Uiso 1 1 calc R . .
C6 C 0.1871(6) 1.0698(6) 0.0774(6) 0.127(4) Uani 1 1 d . . .
H6A H 0.1475 1.0641 0.1219 0.191 Uiso 1 1 calc R . .
H6B H 0.1647 1.0345 0.0342 0.191 Uiso 1 1 calc R . .
H6C H 0.1903 1.1316 0.0616 0.191 Uiso 1 1 calc R . .
C5 C 0.3753(7) 1.0396(6) 0.0174(6) 0.153(5) Uani 1 1 d . . .
H5A H 0.4341 1.0180 0.0308 0.229 Uiso 1 1 calc R . .
H5B H 0.3791 1.1013 0.0015 0.229 Uiso 1 1 calc R . .
H5C H 0.3514 1.0045 -0.0252 0.229 Uiso 1 1 calc R . .
C4 C 0.3424(7) 1.1108(5) 0.1814(6) 0.139(4) Uani 1 1 d . . .
H4A H 0.4018 1.0940 0.1974 0.208 Uiso 1 1 calc R . .
H4B H 0.3032 1.1097 0.2264 0.208 Uiso 1 1 calc R . .
H4C H 0.3435 1.1701 0.1594 0.208 Uiso 1 1 calc R . .
O O 0.3497(4) 0.7078(5) -0.0373(4) 0.1092(19) Uani 1 1 d . . .
C9 C 0.5546(7) 0.7508(7) 0.2882(7) 0.162(5) Uani 1 1 d . . .
H9A H 0.6093 0.7169 0.2909 0.243 Uiso 1 1 calc R . .
H9B H 0.5198 0.7403 0.3350 0.243 Uiso 1 1 calc R . .
H9C H 0.5685 0.8135 0.2842 0.243 Uiso 1 1 calc R . .
C8 C 0.5642(7) 0.7317(10) 0.1166(7) 0.214(8) Uani 1 1 d . . .
H8A H 0.5336 0.7169 0.0684 0.321 Uiso 1 1 calc R . .
H8B H 0.6158 0.6938 0.1225 0.321 Uiso 1 1 calc R . .
H8C H 0.5830 0.7933 0.1148 0.321 Uiso 1 1 calc R . .
C7 C 0.4666(6) 0.5974(5) 0.2138(10) 0.221(8) Uani 1 1 d . . .
H7A H 0.4347 0.5746 0.1687 0.332 Uiso 1 1 calc R . .
H7B H 0.4309 0.5893 0.2605 0.332 Uiso 1 1 calc R . .
H7C H 0.5222 0.5655 0.2195 0.332 Uiso 1 1 calc R . .
C12 C 0.4353(8) 0.6386(10) -0.1293(7) 0.165(5) Uani 1 1 d . . .
H12A H 0.4150 0.6200 -0.1812 0.198 Uiso 1 1 calc R . .
H12B H 0.4884 0.6046 -0.1154 0.198 Uiso 1 1 calc R . .
C10 C 0.3967(9) 0.7759(8) -0.0759(8) 0.170(5) Uani 1 1 d . . .
H10A H 0.3555 0.8150 -0.1039 0.204 Uiso 1 1 calc R . .
H10B H 0.4300 0.8115 -0.0379 0.204 Uiso 1 1 calc R . .
C13 C 0.3683(11) 0.6263(9) -0.0734(8) 0.226(9) Uani 1 1 d . . .
H13A H 0.3877 0.5831 -0.0341 0.271 Uiso 1 1 calc R . .
H13B H 0.3147 0.6032 -0.0988 0.271 Uiso 1 1 calc R . .
C11 C 0.4540(12) 0.7358(11) -0.1278(8) 0.223(9) Uani 1 1 d . . .
H11A H 0.5155 0.7462 -0.1116 0.268 Uiso 1 1 calc R . .
H11B H 0.4459 0.7609 -0.1803 0.268 Uiso 1 1 calc R . .

loop_
_atom_site_aniso_label
_atom_site_aniso_U_11
_atom_site_aniso_U_22
_atom_site_aniso_U_33
_atom_site_aniso_U_23
_atom_site_aniso_U_13
_atom_site_aniso_U_12
Sm 0.0589(4) 0.0671(4) 0.0581(3) 0.000 0.000 -0.0057(3)
Si1 0.0675(12) 0.0613(12) 0.0998(16) 0.0100(11) 0.0048(12) 0.0013(10)
Si2 0.0621(12) 0.0695(12) 0.0853(14) 0.0010(11) -0.0124(11) 0.0047(10)
C1 0.064(4) 0.063(4) 0.075(5) -0.005(3) 0.001(4) 0.002(3)
C2 0.059(4) 0.068(4) 0.070(5) -0.003(3) -0.003(3) -0.005(3)
C3 0.075(4) 0.075(5) 0.056(4) -0.001(4) -0.008(3) 0.004(4)
C6 0.095(6) 0.099(6) 0.187(11) 0.028(7) -0.015(7) 0.018(5)
C5 0.159(9) 0.130(8) 0.169(11) 0.070(8) 0.079(8) 0.039(7)
C4 0.160(10) 0.079(6) 0.177(11) 0.001(7) -0.027(8) -0.033(6)
O 0.117(5) 0.121(5) 0.090(4) -0.013(4) 0.039(4) -0.008(4)
C9 0.135(9) 0.151(9) 0.199(12) -0.052(9) -0.079(9) 0.049(7)
C8 0.145(10) 0.36(2) 0.134(10) 0.086(12) 0.042(9) 0.137(12)
C7 0.109(8) 0.060(5) 0.49(3) 0.016(10) -0.074(12) 0.005(5)
C12 0.115(9) 0.243(16) 0.137(11) -0.052(11) 0.011(8) 0.059(10)
C10 0.204(13) 0.154(11) 0.151(11) 0.005(9) 0.098(10) 0.013(10)
C13 0.33(2) 0.168(13) 0.176(13) -0.085(10) 0.149(14) -0.083(13)
C11 0.31(2) 0.210(16) 0.153(12) -0.054(12) 0.117(13) -0.120(15)

loop_
_geom_bond_atom_site_label_1
_geom_bond_atom_site_label_2
_geom_bond_distance
_geom_bond_site_symmetry_2
_geom_bond_publ_flag
Sm O 2.530(6) 2_565 ?
Sm O 2.530(6) . ?
Sm C1 2.765(6) . ?
Sm C1 2.765(6) 2_565 ?
Sm C3 2.774(6) . ?
Sm C3 2.774(6) 2_565 ?
Sm C2 2.796(6) . ?
Sm C2 2.796(6) 2_565 ?
Si1 C1 1.837(7) . ?
Si1 C6 1.855(8) . ?
Si1 C5 1.860(9) . ?
Si1 C4 1.872(9) . ?
Si2 C7 1.806(9) . ?
Si2 C8 1.813(11) . ?
Si2 C3 1.827(7) . ?
Si2 C9 1.861(10) . ?
C1 C2 1.407(9) . ?
C2 C3 1.410(9) . ?
O C13 1.388(12) . ?
O C10 1.396(12) . ?
C12 C13 1.386(14) . ?
C12 C11 1.476(15) . ?
C10 C11 1.363(15) . ?
